data_1533138
loop_
_publ_author_name
'Ellouze, M.'
'Boujelben, W.'
'Cheikhrouhou, A.'
'Fuess, H.'
'Madar, R.'

_publ_section_title
;
 Vacancy effects on the crystallographic and magnetic properties in
 lacunar Pr0.7 Ba0.3-x Mn O3 oxides
;
_journal_name_full 'Solid State Communications'
_journal_page_first 125
_journal_page_last 130
_journal_volume 124
_journal_year 2002
_chemical_formula_sum 'Ba0.2 Mn O3 Pr0.7'
_chemical_name_systematic '(Pr0.7 Ba0.2) (Mn O3)'
_space_group_IT_number 62
_symmetry_space_group_name_Hall '-P 2ac 2n'
_symmetry_space_group_name_H-M 'P n m a'
_cell_angle_alpha 90
_cell_angle_beta 90
_cell_angle_gamma 90
_cell_formula_units_Z 4
_cell_length_a 5.4983
_cell_length_b 7.7684
_cell_length_c 5.5127
_cell_volume 235.464
_citation_journal_id_ASTM SSCOA4
_cod_data_source_file Ellouze_SSCOA4_2002_890.cif
_cod_data_source_block Ba0.2Mn1O3Pr0.7
_cod_original_cell_volume 235.4639
_cod_original_formula_sum 'Ba0.2 Mn1 O3 Pr0.7'
_cod_database_code 1533138

loop_
_symmetry_equiv_pos_as_xyz
x,y,z
-x+1/2,-y,z+1/2
x+1/2,-y+1/2,-z+1/2
-x,y+1/2,-z
-x,-y,-z
x-1/2,y,-z-1/2
-x-1/2,y-1/2,z-1/2
x,-y-1/2,z

loop_
_atom_site_label
_atom_site_type_symbol
_atom_site_fract_x
_atom_site_fract_y
_atom_site_fract_z
_atom_site_occupancy
_atom_site_U_iso_or_equiv
Mn1 Mn+3 0 0 0.5 1 0.0
O2 O-2 0.2461 0.0034 0.7236 1 0.0
Pr1 Pr+3 0.0166 0.25 -0.002 0.7 0.0
O1 O-2 0.4857 0.25 0.07035 1 0.0
Ba1 Ba+2 0.0166 0.25 -0.002 0.2 0.0
